data_7114925
loop_
_publ_author_name
'Levason, William'
'Orchard, Simon D.'
'Reid, Gillian'

_publ_section_title
;
 Synthesis and properties of the first series of mixed
 thioether/telluroether macrocycles
;
_journal_issue 5
_journal_name_full 'Chemical Communications'
_journal_page_first 427
_journal_paper_doi 10.1039/b008370o
_journal_year 2001
_chemical_formula_structural '[Ag([11]aneS2Re)]BF4'
_chemical_formula_sum 'C8 H16 Ag B F4 S2 Te'
_chemical_formula_weight 498.61
_space_group_IT_number 14
_symmetry_cell_setting monoclinic
_symmetry_Int_Tables_number 14
_symmetry_space_group_name_Hall '-P 2yn'
_symmetry_space_group_name_H-M 'P 1 21/n 1'
_audit_creation_date 19100-10-16
_audit_creation_method 'by teXsan v1.8'
_cell_angle_alpha 90
_cell_angle_beta 93.48(2)
_cell_angle_gamma 90
_cell_formula_units_Z 4
_cell_length_a 8.885(2)
_cell_length_b 17.329(3)
_cell_length_c 9.018(2)
_cell_measurement_reflns_used 25
_cell_measurement_temperature 150.0(1)
_cell_measurement_theta_max 16.1
_cell_measurement_theta_min 11.0
_cell_volume 1385.9(5)
_computing_cell_refinement 'MSC/AFC Diffractometer Control'
_computing_data_collection 'MSC/AFC Diffractometer Control'
_computing_data_reduction 'teXsan (MSC, 1992-1997)'
_computing_publication_material 'teXsan (MSC, 1992-1997)'
_computing_structure_refinement 'teXsan (MSC, 1992-1997)'
_computing_structure_solution
;
DIRDIF92 PATTY (Beurskens, 1992)
;
_diffrn_ambient_temperature 150.0(1)
_diffrn_measurement_device_type 'Rigaku AFC7S'
_diffrn_measurement_method \w-2\q
_diffrn_orient_matrix_UB_11 -0.04373
_diffrn_orient_matrix_UB_12 -0.05319
_diffrn_orient_matrix_UB_13 -0.00133
_diffrn_orient_matrix_UB_21 0.09722
_diffrn_orient_matrix_UB_22 -0.02119
_diffrn_orient_matrix_UB_23 -0.03288
_diffrn_orient_matrix_UB_31 0.03673
_diffrn_orient_matrix_UB_32 -0.00723
_diffrn_orient_matrix_UB_33 0.10611
_diffrn_radiation_detector 'scintillation counter'
_diffrn_radiation_monochromator graphite
_diffrn_radiation_source 'X-ray tube'
_diffrn_radiation_type 'Mo K\a'
_diffrn_radiation_wavelength 0.71073
_diffrn_reflns_av_R_equivalents 0.06623
_diffrn_reflns_av_sigmaI/netI 0.070
_diffrn_reflns_limit_h_max 10
_diffrn_reflns_limit_h_min 0
_diffrn_reflns_limit_k_max 20
_diffrn_reflns_limit_k_min 0
_diffrn_reflns_limit_l_max 10
_diffrn_reflns_limit_l_min -10
_diffrn_reflns_number 2717
_diffrn_reflns_reduction_process 'Lp corrections applied'
_diffrn_reflns_theta_max 25.00
_diffrn_reflns_theta_min 2.26
_diffrn_standards_decay_% -1.01
_diffrn_standards_interval_count 150
_diffrn_standards_number 3
_exptl_absorpt_coefficient_mu 3.834
_exptl_absorpt_correction_T_max 1.000
_exptl_absorpt_correction_T_min 0.961
_exptl_absorpt_correction_type psi-scan
_exptl_absorpt_process_details
;
(North,Phillips & Matthews, 1968)
;
_exptl_crystal_colour colourless
_exptl_crystal_density_diffrn 2.389
_exptl_crystal_density_meas ?
_exptl_crystal_description column
_exptl_crystal_F_000 944.00
_exptl_crystal_size_max 0.28
_exptl_crystal_size_mid 0.12
_exptl_crystal_size_min 0.12
_refine_diff_density_max 1.09
_refine_diff_density_min -1.15
_refine_ls_abs_structure_details -
_refine_ls_abs_structure_Flack -
_refine_ls_extinction_coef -
_refine_ls_extinction_method none
_refine_ls_goodness_of_fit_all 3.310
_refine_ls_goodness_of_fit_ref 3.310
_refine_ls_hydrogen_treatment noref
_refine_ls_matrix_type full
_refine_ls_number_constraints 0
_refine_ls_number_parameters 154
_refine_ls_number_reflns 2022
_refine_ls_number_restraints 0
_refine_ls_R_factor_all 0.0377
_refine_ls_R_factor_gt 0.0377
_refine_ls_shift/su_max 0.0000
_refine_ls_shift/su_mean 0.0000
_refine_ls_structure_factor_coef F
_refine_ls_weighting_details 'w = 1/[\s^2^(Fo) + 0.00000|Fo|^2^]'
_refine_ls_weighting_scheme sigma
_refine_ls_wR_factor_all 0.0709
_refine_ls_wR_factor_ref 0.0709
_reflns_number_gt 2022
_reflns_number_total 2548
_reflns_threshold_expression I>2.00\s(I)
_cod_data_source_file b008370o.txt
_cod_data_source_block ags2tebf_Ag{[11]aneS2Te}[BF4]
_cod_depositor_comments
;
The following automatic conversions were performed:

'_exptl_crystal_density_meas' value 'not measured' was changed to '?'
- the value is perceived as not measured.

Automatic conversion script
Id: cif_fix_values 3008 2015-01-20 13:52:24Z robertas 
;
_cod_original_cell_volume 1386.0(4)
_cod_original_sg_symbol_H-M 'P 21/n     '
_cod_original_formula_sum 'C8 H16 B Ag F4 S2 Te '
_cod_database_code 7114925

loop_
_symmetry_equiv_pos_as_xyz
'   +x,   +y,   +z'
1/2-x,1/2+y,1/2-z
'   -x,   -y,   -z'
1/2+x,1/2-y,1/2+z

loop_
_atom_site_label
_atom_site_fract_x
_atom_site_fract_y
_atom_site_fract_z
_atom_site_U_iso_or_equiv
_atom_site_occupancy
_atom_site_adp_type
_atom_site_calc_flag
Te(1) 0.1869(1) 0.13367(5) 0.37308(9) 0.0191(2) 1.000 Uani d
Ag(1) 0.1451(1) 0.01403(6) 0.1878(1) 0.0297(3) 1.000 Uani d
S(1) 0.1295(3) 0.0691(2) 0.9151(3) 0.0161(7) 1.000 Uani d
S(2) -0.2482(4) 0.1211(2) 0.8267(4) 0.0222(8) 1.000 Uani d
F(1) 0.588(1) 0.1876(5) 0.201(1) 0.068(4) 1.000 Uani d
F(2) 0.7282(8) 0.0818(4) 0.2435(8) 0.030(2) 1.000 Uani d
F(3) 0.562(1) 0.1230(7) 0.412(1) 0.067(4) 1.000 Uani d
F(4) 0.477(1) 0.0705(6) 0.195(1) 0.064(3) 1.000 Uani d
C(1) 0.268(1) 0.0775(7) 0.568(1) 0.020(3) 1.000 Uani d
C(2) 0.311(1) 0.1336(7) 0.706(1) 0.022(3) 1.000 Uani d
C(3) 0.314(1) 0.0969(7) 0.853(2) 0.026(4) 1.000 Uani d
C(4) 0.048(1) 0.1642(7) 0.945(1) 0.022(3) 1.000 Uani d
C(5) -0.118(1) 0.1618(7) 0.973(1) 0.020(3) 1.000 Uani d
C(6) -0.198(1) 0.1714(7) 0.665(2) 0.025(4) 1.000 Uani d
C(7) -0.085(1) 0.1287(7) 0.562(1) 0.023(3) 1.000 Uani d
C(8) -0.021(1) 0.1794(7) 0.459(1) 0.021(3) 1.000 Uani d
B(1) 0.588(2) 0.1158(9) 0.257(2) 0.023(4) 1.000 Uani d
H(1) 0.1923 0.0428 0.5973 0.024 1.000 Uiso c
H(2) 0.3557 0.0493 0.5469 0.024 1.000 Uiso c
H(3) 0.4077 0.1546 0.6922 0.026 1.000 Uiso c
H(4) 0.2384 0.1740 0.7040 0.026 1.000 Uiso c
H(5) 0.3589 0.1321 0.9238 0.031 1.000 Uiso c
H(6) 0.3749 0.0518 0.8506 0.031 1.000 Uiso c
H(7) 0.1011 0.1873 1.0280 0.026 1.000 Uiso c
H(8) 0.0610 0.1947 0.8588 0.026 1.000 Uiso c
H(9) -0.1488 0.2133 0.9899 0.024 1.000 Uiso c
H(10) -0.1279 0.1321 1.0602 0.024 1.000 Uiso c
H(11) -0.2887 0.1813 0.6057 0.030 1.000 Uiso c
H(12) -0.1535 0.2190 0.6956 0.030 1.000 Uiso c
H(13) -0.0055 0.1068 0.6240 0.028 1.000 Uiso c
H(14) -0.1376 0.0889 0.5087 0.028 1.000 Uiso c
H(15) 0.0016 0.2272 0.5069 0.025 1.000 Uiso c
H(16) -0.0922 0.1875 0.3777 0.025 1.000 Uiso c

loop_
_atom_site_aniso_label
_atom_site_aniso_U_11
_atom_site_aniso_U_22
_atom_site_aniso_U_33
_atom_site_aniso_U_12
_atom_site_aniso_U_13
_atom_site_aniso_U_23
Te(1) 0.0271(5) 0.0153(4) 0.0154(4) -0.0034(3) 0.0050(3) 0.0009(3)
Ag(1) 0.0511(7) 0.0176(5) 0.0197(6) 0.0052(5) -0.0039(5) -0.0015(4)
S(1) 0.018(2) 0.013(1) 0.017(2) 0.000(1) 0.001(1) 0.001(1)
S(2) 0.019(2) 0.019(2) 0.029(2) 0.003(1) 0.005(1) 0.001(1)
F(1) 0.098(9) 0.032(5) 0.080(8) 0.027(6) 0.041(6) 0.026(5)
F(2) 0.029(4) 0.037(5) 0.024(4) 0.001(4) 0.004(3) 0.005(4)
F(3) 0.028(5) 0.13(1) 0.048(6) -0.005(6) 0.011(4) 0.005(6)
F(4) 0.030(5) 0.071(7) 0.089(8) -0.001(5) -0.011(5) -0.037(6)
C(1) 0.019(7) 0.020(7) 0.020(7) -0.003(5) 0.002(5) -0.001(5)
C(2) 0.021(7) 0.027(7) 0.017(7) -0.004(6) -0.001(5) 0.001(5)
C(3) 0.012(6) 0.017(6) 0.047(9) -0.003(5) 0.000(6) -0.001(6)
C(4) 0.033(8) 0.018(6) 0.014(6) 0.001(5) 0.004(5) 0.000(5)
C(5) 0.037(8) 0.018(6) 0.004(6) 0.006(6) 0.000(5) 0.000(5)
C(6) 0.024(7) 0.013(6) 0.037(8) 0.004(5) 0.000(6) 0.000(6)
C(7) 0.023(7) 0.020(7) 0.027(7) 0.003(5) 0.000(6) -0.001(6)
C(8) 0.031(7) 0.017(6) 0.014(6) 0.005(6) 0.001(5) 0.000(5)
B(1) 0.031(9) 0.032(9) 0.008(7) -0.001(7) 0.000(6) 0.001(6)

loop_
_atom_type_symbol
_atom_type_oxidation_number
_atom_type_number_in_cell
_atom_type_scat_dispersion_real
_atom_type_scat_dispersion_imag
_atom_type_scat_source
C 0 32 0.002 0.002
;International Tables for Crystallography
(1992, Vol. C, Tables 4.2.6.8 and 6.1.1.1)
;
H 0 64 0.000 0.000
;International Tables for Crystallography
(1992, Vol. C, Table 6.1.1.2)
;
S 0 8 0.110 0.124
;International Tables for Crystallography
(1992, Vol. C, Tables 4.2.6.8 and 6.1.1.1)
;
Te 0 4 -0.772 1.675
;International Tables for Crystallography
(1992, Vol. C, Tables 4.2.6.8 and 6.1.1.1)
;
Ag 0 4 -1.085 1.101
;International Tables for Crystallography
(1992, Vol. C, Tables 4.2.6.8 and 6.1.1.1)
;
B 0 4 0.000 0.001
;International Tables for Crystallography
(1992, Vol. C, Tables 4.2.6.8 and 6.1.1.1)
;
F 0 16 0.014 0.010
;International Tables for Crystallography
(1992, Vol. C, Tables 4.2.6.8 and 6.1.1.1)
;

loop_
_geom_angle_atom_site_label_1
_geom_angle_atom_site_label_2
_geom_angle_atom_site_label_3
_geom_angle
_geom_angle_site_symmetry_1
_geom_angle_site_symmetry_3
_geom_angle_publ_flag
Ag(1) Te(1) C(1) 101.1(3) . . yes
Ag(1) Te(1) C(8) 114.4(3) . . yes
C(1) Te(1) C(8) 97.2(5) . . yes
Te(1) Ag(1) S(1*) 107.46(7) . 1_554 yes
Te(1) Ag(1) S(2*) 135.67(9) . 3_556 yes
S(1*) Ag(1) S(2*) 106.7(1) 1_554 3_556 yes
Ag(1) S(1*) C(3*) 112.4(4) 1_556 . yes
Ag(1) S(1*) C(4*) 100.9(4) 1_556 . yes
C(3) S(1) C(4) 100.2(6) . . yes
Ag(1) S(2*) C(5*) 100.2(4) 3_556 . yes
Ag(1) S(2*) C(6*) 107.7(4) 3_556 . yes
C(5) S(2) C(6) 102.9(6) . . yes
Te(1) C(1) C(2) 114.8(8) . . yes
Te(1) C(1) H(1) 108.1 . . no
Te(1) C(1) H(2) 108.1 . . no
C(2) C(1) H(1) 108.1 . . no
C(2) C(1) H(2) 108.1 . . no
H(1) C(1) H(2) 109.5 . . no
C(1) C(2) C(3) 115(1) . . yes
C(1) C(2) H(3) 108.0 . . no
C(1) C(2) H(4) 108.0 . . no
C(3) C(2) H(3) 108.0 . . no
C(3) C(2) H(4) 108.0 . . no
H(3) C(2) H(4) 109.5 . . no
S(1) C(3) C(2) 114.6(9) . . yes
S(1) C(3) H(5) 108.2 . . no
S(1) C(3) H(6) 108.2 . . no
C(2) C(3) H(5) 108.2 . . no
C(2) C(3) H(6) 108.2 . . no
H(5) C(3) H(6) 109.5 . . no
S(1) C(4) C(5) 113.4(9) . . yes
S(1) C(4) H(7) 108.5 . . no
S(1) C(4) H(8) 108.5 . . no
C(5) C(4) H(7) 108.5 . . no
C(5) C(4) H(8) 108.5 . . no
H(7) C(4) H(8) 109.5 . . no
S(2) C(5) C(4) 117.9(8) . . yes
S(2) C(5) H(9) 107.3 . . no
S(2) C(5) H(10) 107.3 . . no
C(4) C(5) H(9) 107.3 . . no
C(4) C(5) H(10) 107.3 . . no
H(9) C(5) H(10) 109.5 . . no
S(2) C(6) C(7) 116.5(9) . . yes
S(2) C(6) H(11) 107.7 . . no
S(2) C(6) H(12) 107.7 . . no
C(7) C(6) H(11) 107.7 . . no
C(7) C(6) H(12) 107.7 . . no
H(11) C(6) H(12) 109.5 . . no
C(6) C(7) C(8) 113(1) . . yes
C(6) C(7) H(13) 108.7 . . no
C(6) C(7) H(14) 108.7 . . no
C(8) C(7) H(13) 108.7 . . no
C(8) C(7) H(14) 108.7 . . no
H(13) C(7) H(14) 109.5 . . no
Te(1) C(8) C(7) 112.7(9) . . yes
Te(1) C(8) H(15) 108.7 . . no
Te(1) C(8) H(16) 108.7 . . no
C(7) C(8) H(15) 108.7 . . no
C(7) C(8) H(16) 108.7 . . no
H(15) C(8) H(16) 109.5 . . no
F(1) B(1) F(2) 110(1) . . yes
F(1) B(1) F(3) 107(1) . . yes
F(1) B(1) F(4) 113(1) . . yes
F(2) B(1) F(3) 109(1) . . yes
F(2) B(1) F(4) 111(1) . . yes
F(3) B(1) F(4) 107(1) . . yes

loop_
_geom_bond_atom_site_label_1
_geom_bond_atom_site_label_2
_geom_bond_distance
_geom_bond_site_symmetry_2
_geom_bond_publ_flag
Te(1) Ag(1) 2.674(1) . yes
Te(1) C(1) 2.10(1) . yes
Te(1) C(8) 2.19(1) . yes
Ag(1) S(1*) 2.634(3) 1_554 yes
Ag(1) S(2*) 2.521(3) 3_556 yes
S(1) C(3) 1.83(1) . yes
S(1) C(4) 1.82(1) . yes
S(2) C(5) 1.84(1) . yes
S(2) C(6) 1.78(1) . yes
F(1) B(1) 1.34(2) . yes
F(2) B(1) 1.39(2) . yes
F(3) B(1) 1.43(2) . yes
F(4) B(1) 1.36(2) . yes
C(1) C(2) 1.60(2) . yes
C(1) H(1) 0.95 . no
C(1) H(2) 0.95 . no
C(2) C(3) 1.48(2) . yes
C(2) H(3) 0.95 . no
C(2) H(4) 0.95 . no
C(3) H(5) 0.95 . no
C(3) H(6) 0.95 . no
C(4) C(5) 1.51(2) . yes
C(4) H(7) 0.95 . no
C(4) H(8) 0.95 . no
C(5) H(9) 0.95 . no
C(5) H(10) 0.95 . no
C(6) C(7) 1.59(2) . yes
C(6) H(11) 0.95 . no
C(6) H(12) 0.95 . no
C(7) C(8) 1.42(2) . yes
C(7) H(13) 0.95 . no
C(7) H(14) 0.95 . no
C(8) H(15) 0.95 . no
C(8) H(16) 0.95 . no

loop_
_geom_contact_atom_site_label_1
_geom_contact_atom_site_label_2
_geom_contact_distance
_geom_contact_site_symmetry_2
_geom_contact_publ_flag
Te(1) F(4) 3.30(1) . no
Te(1) F(3) 3.337(9) . no
Ag(1) F(4) 3.103(9) . no
S(1) F(2) 3.271(8) 3_656 no
F(1) C(8) 3.28(2) 4_554 no
F(1) C(4) 3.41(2) 4_554 no
F(1) C(5) 3.46(2) 1_654 no
F(1) C(6) 3.53(2) 4_554 no
F(2) C(5) 3.19(1) 1_654 no
F(2) C(3) 3.23(1) 3_656 no
F(2) C(1) 3.24(1) 3_656 no
F(2) C(8) 3.33(1) 1_655 no
F(2) C(7) 3.33(1) 1_655 no
F(3) C(6) 3.14(2) 1_655 no
F(3) C(1) 3.15(1) . no
F(3) C(7) 3.34(2) 1_655 no
F(3) C(2) 3.57(2) . no
F(4) C(3) 3.35(2) 1_554 no
F(4) C(3) 3.48(2) 3_656 no
